data_4340450
loop_
_publ_author_name
'Morris, Wesley D.'
'Wolczanski, Peter T.'
'Sutter, J\"org'
'Meyer, Karsten'
'Cundari, Thomas R.'
'Lobkovsky, Emil B.'

_publ_section_title
;
 Iron and chromium complexes containing tridentate chelates based on
 nacnac and imino- and methyl-pyridine components: triggering C-x bond
 formation.
;
_journal_issue 14
_journal_name_full 'Inorganic chemistry'
_journal_page_first 7467
_journal_page_last 7484
_journal_paper_doi 10.1021/ic500807y
_journal_volume 53
_journal_year 2014
_chemical_formula_moiety 'C27 H29 Cr N3 O4, 2(C6 H6)'
_chemical_formula_sum 'C39 H41 Cr N3 O4'
_chemical_formula_weight 667.75
_chemical_name_systematic
; 
 ? 
;
_space_group_IT_number 2
_symmetry_cell_setting triclinic
_symmetry_space_group_name_Hall '-P 1'
_symmetry_space_group_name_H-M 'P -1'
_atom_sites_solution_hydrogens mixed
_atom_sites_solution_primary direct
_atom_sites_solution_secondary difmap
_audit_creation_method SHELXL-97
_cell_angle_alpha 97.047(2)
_cell_angle_beta 102.152(3)
_cell_angle_gamma 107.505(2)
_cell_formula_units_Z 2
_cell_length_a 9.6836(7)
_cell_length_b 13.1687(9)
_cell_length_c 14.8173(10)
_cell_measurement_reflns_used 9168
_cell_measurement_temperature 173(2)
_cell_measurement_theta_max 29.21
_cell_measurement_theta_min 2.36
_cell_volume 1726.2(2)
_computing_cell_refinement 'Bruker SAINT+'
_computing_data_collection 'Bruker APEX2'
_computing_data_reduction 'Bruker SAINT+'
_computing_molecular_graphics 'Bruker SHELXTL'
_computing_publication_material 'Bruker SHELXTL'
_computing_structure_refinement 'SHELXL-97 (Sheldrick, 1997)'
_computing_structure_solution 'SHELXS-97 (Sheldrick, 1990)'
_diffrn_ambient_temperature 173(2)
_diffrn_measured_fraction_theta_full 0.990
_diffrn_measured_fraction_theta_max 0.990
_diffrn_measurement_device_type 'Bruker X8 APEX II diffractometer'
_diffrn_measurement_method 'phi and omega scans'
_diffrn_radiation_monochromator graphite
_diffrn_radiation_source 'fine-focus sealed tube'
_diffrn_radiation_type MoK\a
_diffrn_radiation_wavelength 0.71073
_diffrn_reflns_av_R_equivalents 0.0173
_diffrn_reflns_av_sigmaI/netI 0.0173
_diffrn_reflns_limit_h_max 12
_diffrn_reflns_limit_h_min -12
_diffrn_reflns_limit_k_max 17
_diffrn_reflns_limit_k_min -17
_diffrn_reflns_limit_l_max 19
_diffrn_reflns_limit_l_min -19
_diffrn_reflns_number 28882
_diffrn_reflns_theta_full 28.28
_diffrn_reflns_theta_max 28.28
_diffrn_reflns_theta_min 1.96
_diffrn_standards_number 0
_exptl_absorpt_coefficient_mu 0.376
_exptl_absorpt_correction_T_max 0.8797
_exptl_absorpt_correction_T_min 0.8344
_exptl_absorpt_correction_type multi-scan
_exptl_absorpt_process_details SADABS
_exptl_crystal_colour orange
_exptl_crystal_density_diffrn 1.285
_exptl_crystal_density_method 'not measured'
_exptl_crystal_description block
_exptl_crystal_F_000 704
_exptl_crystal_size_max 0.50
_exptl_crystal_size_mid 0.40
_exptl_crystal_size_min 0.35
_refine_diff_density_max 0.388
_refine_diff_density_min -0.309
_refine_diff_density_rms 0.040
_refine_ls_extinction_method none
_refine_ls_goodness_of_fit_ref 1.030
_refine_ls_hydrogen_treatment mixed
_refine_ls_matrix_type full
_refine_ls_number_parameters 474
_refine_ls_number_reflns 8479
_refine_ls_number_restraints 0
_refine_ls_restrained_S_all 1.030
_refine_ls_R_factor_all 0.0368
_refine_ls_R_factor_gt 0.0320
_refine_ls_shift/su_max 0.032
_refine_ls_shift/su_mean 0.000
_refine_ls_structure_factor_coef Fsqd
_refine_ls_weighting_details 'calc w=1/[\s^2^(Fo^2^)+(0.0426P)^2^+0.6802P] where P=(Fo^2^+2Fc^2^)/3'
_refine_ls_weighting_scheme calc
_refine_ls_wR_factor_gt 0.0868
_refine_ls_wR_factor_ref 0.0907
_reflns_number_gt 7564
_reflns_number_total 8479
_reflns_threshold_expression >2sigma(I)
_cod_data_source_file ic500807y_si_002.cif
_cod_data_source_block wm9_6-Cr(iPr)
_cod_depositor_comments
;
The following automatic conversions were performed:

'_symmetry_cell_setting' value 'Triclinic' changed to 'triclinic'
according to
/usr/data/users/saulius/crontab/automatic-downloads/rss-feeds/ACS/lib/dictionaries/cif_core.dic
dictionary named 'cif_core.dic' version 2.4.2 from 2011-04-26.

Automatic conversion script
Id: cif_fix_values 2281 2013-09-26 08:29:07Z andrius 

 Adding full bibliography for 4340444--4340453.cif.
;
_cod_original_sg_symbol_H-M P-1
_cod_database_code 4340450

loop_
_symmetry_equiv_pos_as_xyz
'x, y, z'
'-x, -y, -z'

loop_
_atom_site_label
_atom_site_type_symbol
_atom_site_fract_x
_atom_site_fract_y
_atom_site_fract_z
_atom_site_U_iso_or_equiv
_atom_site_adp_type
_atom_site_occupancy
_atom_site_symmetry_multiplicity
_atom_site_calc_flag
_atom_site_refinement_flags
Cr1 Cr 1.17553(2) 1.033765(15) 0.278727(13) 0.02362(6) Uani 1 1 d .
O1 O 1.42843(12) 0.94701(9) 0.26308(8) 0.0415(2) Uani 1 1 d .
O2 O 1.17324(14) 1.09202(10) 0.08927(7) 0.0457(3) Uani 1 1 d .
O3 O 0.99636(14) 1.18583(9) 0.29764(9) 0.0473(3) Uani 1 1 d .
O4 O 1.43377(12) 1.24254(8) 0.34848(8) 0.0417(2) Uani 1 1 d .
N1 N 1.04300(11) 0.78313(8) 0.42496(7) 0.02045(19) Uani 1 1 d .
N2 N 1.14813(11) 0.96837(8) 0.40159(7) 0.0230(2) Uani 1 1 d .
N3 N 0.97891(12) 0.89346(8) 0.22807(7) 0.0258(2) Uani 1 1 d .
C1 C 1.17684(15) 0.72355(10) 0.55843(9) 0.0290(3) Uani 1 1 d .
H1A H 1.1026 0.6525 0.5262 0.043 Uiso 1 1 calc R
H1B H 1.1736 0.7379 0.6243 0.043 Uiso 1 1 calc R
H1C H 1.2772 0.7236 0.5560 0.043 Uiso 1 1 calc R
C2 C 1.14184(13) 0.81013(10) 0.51073(8) 0.0225(2) Uani 1 1 d .
C3 C 1.21885(14) 0.91813(10) 0.54911(8) 0.0266(2) Uani 1 1 d .
H3 H 1.2855(17) 0.9383(12) 0.6086(11) 0.027(4) Uiso 1 1 d .
C4 C 1.23852(14) 0.99152(9) 0.48598(8) 0.0256(2) Uani 1 1 d .
C5 C 1.37631(17) 1.09103(11) 0.51533(10) 0.0380(3) Uani 1 1 d .
H5A H 1.4492 1.0811 0.4812 0.057 Uiso 1 1 calc R
H5B H 1.4207 1.1028 0.5832 0.057 Uiso 1 1 calc R
H5C H 1.3491 1.1542 0.5008 0.057 Uiso 1 1 calc R
C6 C 1.00983(13) 0.87853(9) 0.39213(8) 0.0221(2) Uani 1 1 d .
H6 H 0.9534(15) 0.9020(11) 0.4343(10) 0.021(3) Uiso 1 1 d .
C7 C 0.91369(14) 0.84931(10) 0.29217(9) 0.0261(2) Uani 1 1 d .
C8 C 0.89749(17) 0.86358(12) 0.13729(10) 0.0353(3) Uani 1 1 d .
H8 H 0.9475(18) 0.8934(13) 0.0938(12) 0.035(4) Uiso 1 1 d .
C9 C 0.7506(2) 0.79534(13) 0.10896(12) 0.0483(4) Uani 1 1 d .
H9 H 0.702(2) 0.7779(16) 0.0454(15) 0.057(5) Uiso 1 1 d .
C10 C 0.68144(19) 0.75702(14) 0.17624(13) 0.0522(5) Uani 1 1 d .
H10 H 0.583(2) 0.7156(17) 0.1603(15) 0.061(6) Uiso 1 1 d .
C11 C 0.76467(16) 0.78381(12) 0.26913(12) 0.0398(3) Uani 1 1 d .
H11 H 0.723(2) 0.7582(16) 0.3160(14) 0.050(5) Uiso 1 1 d .
C12 C 0.97194(13) 0.67179(9) 0.37300(8) 0.0214(2) Uani 1 1 d .
C13 C 1.03152(13) 0.63572(10) 0.30210(8) 0.0243(2) Uani 1 1 d .
C14 C 0.96425(16) 0.52805(11) 0.25351(10) 0.0316(3) Uani 1 1 d .
H14 H 1.0043(19) 0.5035(14) 0.2069(12) 0.037(4) Uiso 1 1 d .
C15 C 0.84190(16) 0.45878(11) 0.27442(10) 0.0337(3) Uani 1 1 d .
H15 H 0.7971(19) 0.3845(15) 0.2405(12) 0.042(4) Uiso 1 1 d .
C16 C 0.78455(14) 0.49569(10) 0.34458(10) 0.0293(3) Uani 1 1 d .
H16 H 0.7009(18) 0.4484(13) 0.3587(11) 0.034(4) Uiso 1 1 d .
C17 C 0.84775(13) 0.60237(10) 0.39586(8) 0.0242(2) Uani 1 1 d .
C18 C 1.16943(14) 0.70783(10) 0.27954(9) 0.0271(2) Uani 1 1 d .
H18 H 1.1854(16) 0.7835(12) 0.3066(10) 0.026(4) Uiso 1 1 d .
C19 C 1.30753(16) 0.68025(13) 0.32398(12) 0.0405(3) Uani 1 1 d .
H19A H 1.3243 0.6930 0.3926 0.061 Uiso 1 1 calc R
H19B H 1.3954 0.7264 0.3079 0.061 Uiso 1 1 calc R
H19C H 1.2915 0.6037 0.3000 0.061 Uiso 1 1 calc R
C20 C 1.15116(19) 0.69909(13) 0.17373(10) 0.0408(3) Uani 1 1 d .
H20A H 1.1424 0.6255 0.1452 0.061 Uiso 1 1 calc R
H20B H 1.2388 0.7517 0.1627 0.061 Uiso 1 1 calc R
H20C H 1.0605 0.7144 0.1454 0.061 Uiso 1 1 calc R
C21 C 0.77979(14) 0.63522(10) 0.47362(10) 0.0291(3) Uani 1 1 d .
H21 H 0.8269(17) 0.7114(13) 0.4992(11) 0.031(4) Uiso 1 1 d .
C22 C 0.61157(16) 0.61438(13) 0.43663(12) 0.0393(3) Uani 1 1 d .
H22A H 0.5950 0.6510 0.3836 0.059 Uiso 1 1 calc R
H22B H 0.5738 0.6428 0.4871 0.059 Uiso 1 1 calc R
H22C H 0.5583 0.5361 0.4155 0.059 Uiso 1 1 calc R
C23 C 0.79952(18) 0.57256(14) 0.55342(11) 0.0418(3) Uani 1 1 d .
H23A H 0.7428 0.4951 0.5294 0.063 Uiso 1 1 calc R
H23B H 0.7623 0.6001 0.6045 0.063 Uiso 1 1 calc R
H23C H 0.9061 0.5825 0.5773 0.063 Uiso 1 1 calc R
C24 C 1.32556(15) 0.97172(10) 0.26740(9) 0.0290(3) Uani 1 1 d .
C25 C 1.17307(15) 1.06769(11) 0.16170(9) 0.0309(3) Uani 1 1 d .
C26 C 1.05468(15) 1.12261(11) 0.29284(9) 0.0296(3) Uani 1 1 d .
C27 C 1.33339(15) 1.16051(11) 0.32478(9) 0.0301(3) Uani 1 1 d .
C1S C 0.8166(3) 0.64463(16) 0.85435(16) 0.0687(6) Uani 1 1 d .
H1SA H 0.8755 0.6936 0.8240 0.082 Uiso 1 1 calc R
C2S C 0.6619(3) 0.60207(18) 0.81884(15) 0.0710(6) Uani 1 1 d .
H2SA H 0.6146 0.6220 0.7642 0.085 Uiso 1 1 calc R
C3S C 0.5779(2) 0.53160(16) 0.86261(15) 0.0604(5) Uani 1 1 d .
H3SA H 0.4719 0.5026 0.8387 0.073 Uiso 1 1 calc R
C4S C 0.6466(2) 0.50272(14) 0.94119(13) 0.0510(4) Uani 1 1 d .
H4SA H 0.5878 0.4532 0.9713 0.061 Uiso 1 1 calc R
C5S C 0.7989(2) 0.54450(15) 0.97672(13) 0.0527(4) Uani 1 1 d .
H5SA H 0.8455 0.5241 1.0313 0.063 Uiso 1 1 calc R
C6S C 0.8843(2) 0.61573(16) 0.93357(15) 0.0598(5) Uani 1 1 d .
H6SA H 0.9901 0.6451 0.9584 0.072 Uiso 1 1 calc R
C7S C 0.3517(3) 0.92599(19) 0.86519(16) 0.0680(6) Uani 1 1 d .
H7SA H 0.3572 0.9778 0.8255 0.082 Uiso 1 1 calc R
C8S C 0.2763(2) 0.92805(17) 0.93328(15) 0.0603(5) Uani 1 1 d .
H8SA H 0.2297 0.9814 0.9411 0.072 Uiso 1 1 calc R
C9S C 0.2679(2) 0.85355(17) 0.99003(14) 0.0589(5) Uani 1 1 d .
H9SA H 0.2150 0.8550 1.0371 0.071 Uiso 1 1 calc R
C10S C 0.3357(2) 0.77618(17) 0.97955(14) 0.0588(5) Uani 1 1 d .
H10A H 0.3292 0.7243 1.0191 0.071 Uiso 1 1 calc R
C11S C 0.4124(2) 0.77447(16) 0.91177(14) 0.0546(4) Uani 1 1 d .
H11A H 0.4605 0.7220 0.9047 0.065 Uiso 1 1 calc R
C12S C 0.4195(2) 0.84925(19) 0.85398(15) 0.0619(5) Uani 1 1 d .
H12A H 0.4713 0.8477 0.8063 0.074 Uiso 1 1 calc R

loop_
_atom_site_aniso_label
_atom_site_aniso_U_11
_atom_site_aniso_U_22
_atom_site_aniso_U_33
_atom_site_aniso_U_23
_atom_site_aniso_U_13
_atom_site_aniso_U_12
Cr1 0.02617(10) 0.02234(10) 0.02309(10) 0.00835(7) 0.00688(7) 0.00741(7)
O1 0.0354(5) 0.0461(6) 0.0512(6) 0.0178(5) 0.0170(5) 0.0182(5)
O2 0.0624(7) 0.0516(7) 0.0313(5) 0.0195(5) 0.0186(5) 0.0220(6)
O3 0.0571(7) 0.0430(6) 0.0558(7) 0.0139(5) 0.0238(6) 0.0289(5)
O4 0.0388(6) 0.0325(5) 0.0453(6) 0.0104(4) 0.0103(5) -0.0007(4)
N1 0.0217(4) 0.0178(4) 0.0219(4) 0.0065(4) 0.0047(4) 0.0063(4)
N2 0.0252(5) 0.0186(4) 0.0236(5) 0.0060(4) 0.0051(4) 0.0052(4)
N3 0.0288(5) 0.0239(5) 0.0238(5) 0.0061(4) 0.0025(4) 0.0100(4)
C1 0.0312(6) 0.0267(6) 0.0278(6) 0.0105(5) 0.0020(5) 0.0098(5)
C2 0.0227(5) 0.0245(5) 0.0217(5) 0.0078(4) 0.0071(4) 0.0079(4)
C3 0.0320(6) 0.0251(6) 0.0190(5) 0.0050(4) 0.0031(5) 0.0064(5)
C4 0.0306(6) 0.0198(5) 0.0246(5) 0.0047(4) 0.0057(5) 0.0066(5)
C5 0.0418(8) 0.0257(6) 0.0310(7) 0.0076(5) -0.0040(6) -0.0027(5)
C6 0.0228(5) 0.0195(5) 0.0254(5) 0.0074(4) 0.0060(4) 0.0081(4)
C7 0.0260(6) 0.0219(5) 0.0296(6) 0.0095(5) 0.0023(5) 0.0086(5)
C8 0.0413(8) 0.0325(7) 0.0276(6) 0.0075(5) -0.0002(6) 0.0115(6)
C9 0.0490(9) 0.0394(8) 0.0374(8) 0.0095(6) -0.0154(7) 0.0051(7)
C10 0.0337(8) 0.0437(9) 0.0581(10) 0.0217(8) -0.0140(7) -0.0039(7)
C11 0.0275(7) 0.0378(7) 0.0476(8) 0.0220(7) -0.0004(6) 0.0035(6)
C12 0.0222(5) 0.0181(5) 0.0223(5) 0.0058(4) 0.0019(4) 0.0065(4)
C13 0.0263(6) 0.0229(5) 0.0238(5) 0.0065(4) 0.0043(4) 0.0093(4)
C14 0.0386(7) 0.0264(6) 0.0288(6) 0.0025(5) 0.0079(5) 0.0114(5)
C15 0.0377(7) 0.0208(6) 0.0348(7) 0.0014(5) 0.0018(6) 0.0054(5)
C16 0.0262(6) 0.0220(6) 0.0356(7) 0.0091(5) 0.0033(5) 0.0040(5)
C17 0.0223(5) 0.0224(5) 0.0276(6) 0.0087(4) 0.0034(4) 0.0078(4)
C18 0.0314(6) 0.0245(6) 0.0280(6) 0.0059(5) 0.0116(5) 0.0103(5)
C19 0.0299(7) 0.0415(8) 0.0513(9) 0.0136(7) 0.0100(6) 0.0123(6)
C20 0.0517(9) 0.0413(8) 0.0314(7) 0.0086(6) 0.0179(6) 0.0132(7)
C21 0.0275(6) 0.0242(6) 0.0360(7) 0.0085(5) 0.0123(5) 0.0055(5)
C22 0.0300(7) 0.0404(8) 0.0561(9) 0.0211(7) 0.0188(6) 0.0144(6)
C23 0.0395(8) 0.0520(9) 0.0373(7) 0.0192(7) 0.0147(6) 0.0128(7)
C24 0.0312(6) 0.0278(6) 0.0283(6) 0.0105(5) 0.0086(5) 0.0077(5)
C25 0.0350(7) 0.0304(6) 0.0304(6) 0.0092(5) 0.0104(5) 0.0128(5)
C26 0.0336(6) 0.0289(6) 0.0268(6) 0.0090(5) 0.0098(5) 0.0086(5)
C27 0.0327(6) 0.0301(6) 0.0292(6) 0.0108(5) 0.0104(5) 0.0096(5)
C1S 0.1102(19) 0.0394(9) 0.0678(13) 0.0128(9) 0.0522(13) 0.0206(11)
C2S 0.114(2) 0.0570(12) 0.0540(11) 0.0198(9) 0.0161(12) 0.0475(13)
C3S 0.0602(11) 0.0521(10) 0.0703(13) 0.0101(9) 0.0073(10) 0.0283(9)
C4S 0.0624(11) 0.0424(9) 0.0543(10) 0.0123(8) 0.0224(8) 0.0205(8)
C5S 0.0638(11) 0.0505(10) 0.0412(9) 0.0051(7) 0.0078(8) 0.0211(9)
C6S 0.0592(11) 0.0501(10) 0.0623(12) -0.0043(9) 0.0204(9) 0.0101(9)
C7S 0.0804(15) 0.0732(14) 0.0699(13) 0.0385(11) 0.0424(12) 0.0286(12)
C8S 0.0786(14) 0.0620(12) 0.0624(12) 0.0284(10) 0.0342(10) 0.0383(11)
C9S 0.0798(13) 0.0672(12) 0.0538(10) 0.0279(9) 0.0378(10) 0.0393(11)
C10S 0.0771(13) 0.0591(11) 0.0534(10) 0.0218(9) 0.0221(10) 0.0340(10)
C11S 0.0430(9) 0.0576(11) 0.0561(10) -0.0070(8) 0.0031(8) 0.0208(8)
C12S 0.0499(10) 0.0768(14) 0.0570(11) 0.0083(10) 0.0281(9) 0.0109(9)

loop_
_atom_type_symbol
_atom_type_description
_atom_type_scat_dispersion_real
_atom_type_scat_dispersion_imag
_atom_type_scat_source
C C 0.0033 0.0016 'International Tables Vol C Tables 4.2.6.8 and 6.1.1.4'
H H 0.0000 0.0000 'International Tables Vol C Tables 4.2.6.8 and 6.1.1.4'
N N 0.0061 0.0033 'International Tables Vol C Tables 4.2.6.8 and 6.1.1.4'
O O 0.0106 0.0060 'International Tables Vol C Tables 4.2.6.8 and 6.1.1.4'
Cr Cr 0.3209 0.6236 'International Tables Vol C Tables 4.2.6.8 and 6.1.1.4'

loop_
_geom_angle_atom_site_label_1
_geom_angle_atom_site_label_2
_geom_angle_atom_site_label_3
_geom_angle
C27 Cr1 C25 86.39(6)
C27 Cr1 C24 84.41(6)
C25 Cr1 C24 89.09(6)
C27 Cr1 C26 84.80(6)
C25 Cr1 C26 87.31(6)
C24 Cr1 C26 168.82(6)
C27 Cr1 N3 174.97(5)
C25 Cr1 N3 94.19(5)
C24 Cr1 N3 100.59(5)
C26 Cr1 N3 90.23(5)
C27 Cr1 N2 103.62(5)
C25 Cr1 N2 169.96(5)
C24 Cr1 N2 91.10(5)
C26 Cr1 N2 94.28(5)
N3 Cr1 N2 75.91(4)
C2 N1 C12 122.70(9)
C2 N1 C6 113.16(9)
C12 N1 C6 124.08(9)
C4 N2 C6 111.76(10)
C4 N2 Cr1 130.92(8)
C6 N2 Cr1 117.24(7)
C7 N3 C8 117.40(12)
C7 N3 Cr1 117.49(8)
C8 N3 Cr1 123.05(9)
N1 C2 C3 118.70(10)
N1 C2 C1 120.33(11)
C3 C2 C1 120.72(11)
C2 C3 C4 117.57(11)
N2 C4 C3 121.43(11)
N2 C4 C5 120.50(11)
C3 C4 C5 117.73(11)
N2 C6 N1 111.18(9)
N2 C6 C7 110.07(9)
N1 C6 C7 112.39(9)
N3 C7 C11 122.22(12)
N3 C7 C6 116.45(10)
C11 C7 C6 121.28(12)
N3 C8 C9 123.19(14)
C8 C9 C10 118.81(14)
C9 C10 C11 118.71(15)
C10 C11 C7 119.39(15)
C13 C12 C17 121.63(11)
C13 C12 N1 118.56(10)
C17 C12 N1 119.80(10)
C14 C13 C12 118.27(11)
C14 C13 C18 119.34(11)
C12 C13 C18 122.33(11)
C15 C14 C13 121.05(13)
C14 C15 C16 119.92(12)
C15 C16 C17 121.53(12)
C16 C17 C12 117.59(12)
C16 C17 C21 117.97(11)
C12 C17 C21 124.43(11)
C13 C18 C20 112.39(11)
C13 C18 C19 110.26(10)
C20 C18 C19 109.93(12)
C17 C21 C22 111.82(11)
C17 C21 C23 111.68(11)
C22 C21 C23 107.56(11)
O1 C24 Cr1 171.59(12)
O2 C25 Cr1 178.12(13)
O3 C26 Cr1 170.89(12)
O4 C27 Cr1 175.74(11)
C6S C1S C2S 119.84(19)
C3S C2S C1S 119.83(19)
C2S C3S C4S 119.9(2)
C5S C4S C3S 120.62(19)
C4S C5S C6S 119.97(18)
C5S C6S C1S 119.9(2)
C8S C7S C12S 120.11(19)
C9S C8S C7S 119.98(19)
C8S C9S C10S 120.46(18)
C11S C10S C9S 119.68(18)
C10S C11S C12S 119.70(18)
C7S C12S C11S 120.06(18)

loop_
_geom_bond_atom_site_label_1
_geom_bond_atom_site_label_2
_geom_bond_distance
Cr1 C27 1.8261(14)
Cr1 C25 1.8401(13)
Cr1 C24 1.8946(14)
Cr1 C26 1.9102(14)
Cr1 N3 2.1317(11)
Cr1 N2 2.1394(10)
O1 C24 1.1485(17)
O2 C25 1.1573(16)
O3 C26 1.1412(17)
O4 C27 1.1690(17)
N1 C2 1.3527(15)
N1 C12 1.4523(14)
N1 C6 1.4983(14)
N2 C4 1.3068(15)
N2 C6 1.4628(15)
N3 C7 1.3440(16)
N3 C8 1.3501(16)
C1 C2 1.4979(16)
C2 C3 1.3737(17)
C3 C4 1.4254(16)
C4 C5 1.5002(17)
C6 C7 1.5075(16)
C7 C11 1.3836(18)
C8 C9 1.377(2)
C9 C10 1.377(3)
C10 C11 1.383(2)
C12 C13 1.3999(17)
C12 C17 1.4082(16)
C13 C14 1.3963(17)
C13 C18 1.5165(17)
C14 C15 1.380(2)
C15 C16 1.381(2)
C16 C17 1.3965(17)
C17 C21 1.5218(18)
C18 C20 1.5262(18)
C18 C19 1.5277(19)
C21 C22 1.5322(19)
C21 C23 1.5345(19)
C1S C6S 1.374(3)
C1S C2S 1.388(4)
C2S C3S 1.364(3)
C3S C4S 1.370(3)
C4S C5S 1.368(3)
C5S C6S 1.369(3)
C7S C8S 1.367(3)
C7S C12S 1.372(3)
C8S C9S 1.363(3)
C9S C10S 1.378(3)
C10S C11S 1.371(3)
C11S C12S 1.378(3)
